data_7058884
loop_
_publ_author_name
'Branzi, Lorenzo'
'Baron, Marco'
'Armelao, Lidia'
'Rancan, Marzio'
'Sgarbossa, Paolo'
'Graiff, Claudia'
'P\"othig, Alexander'
'Biffis, Andrea'

_publ_section_title
;
 Coordination chemistry of gold with N-Phosphine Oxide-Substituted
 Imidazolylidenes (POxIms)
;
_journal_name_full 'New Journal of Chemistry'
_journal_paper_doi 10.1039/C9NJ04911H
_journal_year 2019
_chemical_formula_sum 'C23 H37 Au Cl3 N2 O P'
_chemical_formula_weight 691.83
_space_group_crystal_system monoclinic
_space_group_IT_number 14
_space_group_name_Hall '-P 2yn'
_space_group_name_H-M_alt 'P 1 21/n 1'
_symmetry_space_group_name_Hall '-P 2yn'
_symmetry_space_group_name_H-M 'P 1 21/n 1'
_atom_sites_solution_hydrogens geom
_audit_creation_method SHELXL-2014/7
_audit_update_record
;
2019-09-27 deposited with the CCDC.    2019-10-09 downloaded from the CCDC.
;
_cell_angle_alpha 90
_cell_angle_beta 104.009(2)
_cell_angle_gamma 90
_cell_formula_units_Z 4
_cell_length_a 9.9566(4)
_cell_length_b 21.0444(8)
_cell_length_c 13.5564(6)
_cell_measurement_reflns_used 999
_cell_measurement_temperature 200(2)
_cell_measurement_theta_max 25
_cell_measurement_theta_min 5
_cell_volume 2756.0(2)
_computing_cell_refinement 'APEX-3 (2015)'
_computing_data_collection 'APEX-3 (2015)'
_computing_data_reduction 'SAINT (2015)'
_computing_molecular_graphics 'Mercury CSD 3.10.1'
_computing_publication_material 'PARST M. Nardelli, J.Appl.Crystallogr.1995,28,659'
_computing_structure_refinement 'SHELXL-2014/7 (Sheldrick, 2015)'
_computing_structure_solution 'SHELXT-2014/7 (Sheldrick, 2015)'
_diffrn_ambient_temperature 200(2)
_diffrn_measured_fraction_theta_full 0.999
_diffrn_measured_fraction_theta_max 0.998
_diffrn_measurement_device_type 'Bruker APEX II'
_diffrn_measurement_method omega-scan
_diffrn_radiation_type MoK\a
_diffrn_radiation_wavelength 0.71073
_diffrn_reflns_av_R_equivalents 0.0568
_diffrn_reflns_av_unetI/netI 0.0356
_diffrn_reflns_Laue_measured_fraction_full 0.999
_diffrn_reflns_Laue_measured_fraction_max 0.998
_diffrn_reflns_limit_h_max 14
_diffrn_reflns_limit_h_min -14
_diffrn_reflns_limit_k_max 29
_diffrn_reflns_limit_k_min -29
_diffrn_reflns_limit_l_max 18
_diffrn_reflns_limit_l_min -19
_diffrn_reflns_number 52984
_diffrn_reflns_point_group_measured_fraction_full 0.999
_diffrn_reflns_point_group_measured_fraction_max 0.998
_diffrn_reflns_theta_full 25.242
_diffrn_reflns_theta_max 30.527
_diffrn_reflns_theta_min 2.862
_diffrn_source 'fine-focus sealed tube'
_exptl_absorpt_coefficient_mu 5.704
_exptl_absorpt_correction_T_max 0.7461
_exptl_absorpt_correction_T_min 0.4751
_exptl_absorpt_correction_type multi-scan
_exptl_absorpt_process_details 'Bruker APEX II SADABS'
_exptl_crystal_colour colorless
_exptl_crystal_density_diffrn 1.667
_exptl_crystal_density_meas ?
_exptl_crystal_description prism
_exptl_crystal_F_000 1368
_exptl_crystal_size_max 0.12
_exptl_crystal_size_mid 0.10
_exptl_crystal_size_min 0.09
_refine_diff_density_max 3.254
_refine_diff_density_min -1.632
_refine_diff_density_rms 0.123
_refine_ls_extinction_method none
_refine_ls_goodness_of_fit_ref 1.005
_refine_ls_hydrogen_treatment constr
_refine_ls_matrix_type full
_refine_ls_number_parameters 290
_refine_ls_number_reflns 8422
_refine_ls_number_restraints 0
_refine_ls_restrained_S_all 1.005
_refine_ls_R_factor_all 0.0401
_refine_ls_R_factor_gt 0.0303
_refine_ls_shift/su_max 0.003
_refine_ls_shift/su_mean 0.000
_refine_ls_structure_factor_coef Fsqd
_refine_ls_weighting_details 'w=1/[\s^2^(Fo^2^)+(0.0578P)^2^+1.7997P] where P=(Fo^2^+2Fc^2^)/3'
_refine_ls_weighting_scheme calc
_refine_ls_wR_factor_gt 0.0851
_refine_ls_wR_factor_ref 0.0932
_reflns_Friedel_coverage 0.000
_reflns_number_gt 7130
_reflns_number_total 8422
_reflns_threshold_expression 'I > 2\s(I)'
_cod_data_source_file c9nj04911h2.cif
_cod_data_source_block 7
_cod_depositor_comments
;
The following automatic conversions were performed:

'_exptl_crystal_density_meas' value 'not measured' was changed to '?'
- the value is perceived as not measured.

Automatic conversion script
Id: cif_fix_values 4973 2017-02-22 13:04:09Z antanas 
;
_cod_database_code 7058884
_shelx_shelxl_version_number 2014/7
_shelx_space_group_comment
;
The symmetry employed for this shelxl refinement is uniquely defined
by the following loop, which should always be used as a source of
symmetry information in preference to the above space-group names.
They are only intended as comments.
;

loop_
_space_group_symop_operation_xyz
'x, y, z'
'-x+1/2, y+1/2, -z+1/2'
'-x, -y, -z'
'x-1/2, -y-1/2, z-1/2'

loop_
_atom_site_label
_atom_site_type_symbol
_atom_site_fract_x
_atom_site_fract_y
_atom_site_fract_z
_atom_site_U_iso_or_equiv
_atom_site_adp_type
_atom_site_occupancy
_atom_site_site_symmetry_order
_atom_site_calc_flag
_atom_site_refinement_flags_posn
_atom_site_refinement_flags_adp
C1 C 0.6587(3) 0.71673(14) 0.4573(2) 0.0225(5) Uani 1 1 d . .
C2 C 0.5970(4) 0.77850(17) 0.3200(2) 0.0311(7) Uani 1 1 d . .
H2 H 0.5876 0.8145 0.2766 0.037 Uiso 1 1 calc R U
C3 C 0.5402(3) 0.72152(16) 0.2952(2) 0.0295(6) Uani 1 1 d . .
H3 H 0.4832 0.7093 0.2312 0.035 Uiso 1 1 calc R U
C4 C 0.5415(3) 0.61702(15) 0.3793(2) 0.0283(6) Uani 1 1 d . .
C5 C 0.4095(4) 0.60089(18) 0.3904(3) 0.0360(7) Uani 1 1 d . .
C6 C 0.3729(5) 0.5359(2) 0.3785(4) 0.0502(10) Uani 1 1 d . .
H6 H 0.2853 0.5225 0.3871 0.060 Uiso 1 1 calc R U
C7 C 0.4611(5) 0.4923(2) 0.3550(4) 0.0567(12) Uani 1 1 d . .
H7 H 0.4332 0.4491 0.3459 0.068 Uiso 1 1 calc R U
C8 C 0.5888(5) 0.50946(19) 0.3443(4) 0.0497(10) Uani 1 1 d . .
H8 H 0.6489 0.4779 0.3290 0.060 Uiso 1 1 calc R U
C9 C 0.6329(4) 0.57227(17) 0.3552(3) 0.0351(7) Uani 1 1 d . .
C10 C 0.7718(4) 0.5906(2) 0.3360(3) 0.0401(8) Uani 1 1 d . .
H10 H 0.8032 0.6306 0.3747 0.048 Uiso 1 1 calc R U
C11 C 0.8825(5) 0.5403(2) 0.3722(4) 0.0570(12) Uani 1 1 d . .
H11A H 0.8917 0.5319 0.4447 0.086 Uiso 1 1 calc R U
H11B H 0.9711 0.5554 0.3619 0.086 Uiso 1 1 calc R U
H11C H 0.8559 0.5010 0.3335 0.086 Uiso 1 1 calc R U
C12 C 0.7568(6) 0.6046(3) 0.2224(4) 0.0612(13) Uani 1 1 d . .
H12A H 0.7180 0.5673 0.1822 0.092 Uiso 1 1 calc R U
H12B H 0.8479 0.6143 0.2107 0.092 Uiso 1 1 calc R U
H12C H 0.6950 0.6410 0.2021 0.092 Uiso 1 1 calc R U
C13 C 0.3055(4) 0.6492(2) 0.4076(3) 0.0386(8) Uani 1 1 d . .
H13 H 0.3543 0.6909 0.4235 0.046 Uiso 1 1 calc R U
C14 C 0.1917(5) 0.6574(3) 0.3105(4) 0.0529(11) Uani 1 1 d . .
H14A H 0.2316 0.6745 0.2567 0.079 Uiso 1 1 calc R U
H14B H 0.1214 0.6868 0.3231 0.079 Uiso 1 1 calc R U
H14C H 0.1489 0.6161 0.2892 0.079 Uiso 1 1 calc R U
C15 C 0.2442(5) 0.6315(2) 0.4971(3) 0.0523(11) Uani 1 1 d . .
H15A H 0.1970 0.5904 0.4837 0.079 Uiso 1 1 calc R U
H15B H 0.1776 0.6641 0.5056 0.079 Uiso 1 1 calc R U
H15C H 0.3185 0.6287 0.5593 0.079 Uiso 1 1 calc R U
C16 C 0.9142(4) 0.84543(18) 0.4188(3) 0.0374(8) Uani 1 1 d . .
C17 C 1.0079(5) 0.7871(3) 0.4479(5) 0.0647(15) Uani 1 1 d . .
H17A H 0.9592 0.7491 0.4159 0.097 Uiso 1 1 calc R U
H17B H 1.0315 0.7819 0.5220 0.097 Uiso 1 1 calc R U
H17C H 1.0928 0.7930 0.4246 0.097 Uiso 1 1 calc R U
C18 C 0.8662(5) 0.8497(3) 0.3030(4) 0.0586(12) Uani 1 1 d . .
H18A H 0.7924 0.8814 0.2843 0.088 Uiso 1 1 calc R U
H18B H 0.8312 0.8082 0.2754 0.088 Uiso 1 1 calc R U
H18C H 0.9443 0.8622 0.2750 0.088 Uiso 1 1 calc R U
C19 C 0.9990(5) 0.9052(3) 0.4586(5) 0.0619(13) Uani 1 1 d . .
H19A H 1.0849 0.9052 0.4354 0.093 Uiso 1 1 calc R U
H19B H 1.0213 0.9054 0.5331 0.093 Uiso 1 1 calc R U
H19C H 0.9449 0.9432 0.4327 0.093 Uiso 1 1 calc R U
C20 C 0.6609(4) 0.90540(16) 0.4836(3) 0.0336(7) Uani 1 1 d . .
C21 C 0.6178(5) 0.9397(2) 0.3815(3) 0.0487(10) Uani 1 1 d . .
H21A H 0.5587 0.9760 0.3877 0.073 Uiso 1 1 calc R U
H21B H 0.5665 0.9104 0.3298 0.073 Uiso 1 1 calc R U
H21C H 0.7005 0.9548 0.3614 0.073 Uiso 1 1 calc R U
C22 C 0.7376(5) 0.9507(2) 0.5669(4) 0.0566(12) Uani 1 1 d . .
H22A H 0.6746 0.9845 0.5770 0.085 Uiso 1 1 calc R U
H22B H 0.8169 0.9694 0.5465 0.085 Uiso 1 1 calc R U
H22C H 0.7702 0.9271 0.6305 0.085 Uiso 1 1 calc R U
C23 C 0.5321(4) 0.8812(2) 0.5143(3) 0.0430(9) Uani 1 1 d . .
H23A H 0.5592 0.8620 0.5821 0.064 Uiso 1 1 calc R U
H23B H 0.4855 0.8493 0.4651 0.064 Uiso 1 1 calc R U
H23C H 0.4689 0.9168 0.5154 0.064 Uiso 1 1 calc R U
N1 N 0.6726(3) 0.77579(12) 0.42118(19) 0.0242(5) Uani 1 1 d . .
N2 N 0.5802(3) 0.68359(12) 0.3805(2) 0.0243(5) Uani 1 1 d . .
O O 0.8322(3) 0.81442(10) 0.59305(19) 0.0305(5) Uani 1 1 d . .
P P 0.77768(9) 0.83647(4) 0.48797(6) 0.02448(15) Uani 1 1 d . .
Cl1 Cl 0.51123(10) 0.72932(6) 0.62073(8) 0.0461(2) Uani 1 1 d . .
Cl2 Cl 0.91920(10) 0.64559(5) 0.58427(7) 0.0457(2) Uani 1 1 d . .
Cl3 Cl 0.76171(11) 0.65096(5) 0.76838(7) 0.0468(2) Uani 1 1 d . .
Au01 Au 0.71446(2) 0.68660(2) 0.60232(2) 0.02625(5) Uani 1 1 d . .

loop_
_atom_site_aniso_label
_atom_site_aniso_U_11
_atom_site_aniso_U_22
_atom_site_aniso_U_33
_atom_site_aniso_U_23
_atom_site_aniso_U_13
_atom_site_aniso_U_12
C1 0.0231(13) 0.0221(14) 0.0211(13) -0.0014(11) 0.0032(10) 0.0005(10)
C2 0.0391(17) 0.0284(16) 0.0216(14) 0.0021(12) -0.0012(12) 0.0017(13)
C3 0.0321(15) 0.0298(16) 0.0223(14) 0.0008(12) -0.0017(11) 0.0025(13)
C4 0.0312(15) 0.0235(14) 0.0257(14) -0.0014(12) -0.0015(12) -0.0034(12)
C5 0.0322(16) 0.0360(18) 0.0379(18) 0.0033(15) 0.0053(14) -0.0022(14)
C6 0.045(2) 0.045(2) 0.057(3) 0.003(2) 0.0062(19) -0.0179(19)
C7 0.060(3) 0.032(2) 0.072(3) -0.006(2) 0.004(2) -0.0105(19)
C8 0.057(3) 0.0287(19) 0.059(3) -0.0092(18) 0.005(2) 0.0029(18)
C9 0.0379(18) 0.0283(17) 0.0350(18) -0.0059(13) 0.0009(14) 0.0002(14)
C10 0.0370(18) 0.043(2) 0.041(2) -0.0060(16) 0.0091(15) 0.0077(16)
C11 0.047(2) 0.055(3) 0.065(3) -0.007(2) 0.005(2) 0.019(2)
C12 0.064(3) 0.074(3) 0.048(3) 0.003(2) 0.019(2) 0.014(3)
C13 0.0335(17) 0.043(2) 0.0378(19) 0.0040(15) 0.0069(14) -0.0005(15)
C14 0.039(2) 0.070(3) 0.048(2) 0.012(2) 0.0080(18) 0.010(2)
C15 0.045(2) 0.070(3) 0.044(2) 0.005(2) 0.0148(18) -0.006(2)
C16 0.0388(18) 0.0365(19) 0.0406(19) 0.0007(15) 0.0166(15) -0.0032(15)
C17 0.056(3) 0.054(3) 0.097(4) 0.015(3) 0.044(3) 0.015(2)
C18 0.059(3) 0.082(4) 0.043(2) -0.001(2) 0.028(2) -0.008(3)
C19 0.054(3) 0.059(3) 0.077(4) -0.007(3) 0.023(2) -0.024(2)
C20 0.0438(19) 0.0229(15) 0.0322(17) -0.0027(13) 0.0055(14) 0.0048(13)
C21 0.066(3) 0.034(2) 0.046(2) 0.0107(17) 0.013(2) 0.0146(19)
C22 0.065(3) 0.036(2) 0.066(3) -0.018(2) 0.009(2) -0.005(2)
C23 0.046(2) 0.041(2) 0.045(2) -0.0004(17) 0.0156(17) 0.0108(17)
N1 0.0280(12) 0.0225(12) 0.0191(11) -0.0001(9) 0.0002(9) -0.0011(10)
N2 0.0267(12) 0.0236(13) 0.0204(12) -0.0018(9) 0.0014(10) -0.0013(9)
O 0.0370(13) 0.0288(12) 0.0215(11) -0.0001(8) -0.0011(9) -0.0011(9)
P 0.0293(4) 0.0212(4) 0.0213(3) -0.0014(3) 0.0029(3) -0.0012(3)
Cl1 0.0386(4) 0.0639(6) 0.0380(5) 0.0001(4) 0.0134(4) -0.0018(4)
Cl2 0.0436(5) 0.0570(6) 0.0337(4) -0.0003(4) 0.0042(4) 0.0169(4)
Cl3 0.0477(5) 0.0623(6) 0.0269(4) 0.0141(4) 0.0027(4) -0.0100(5)
Au01 0.02850(7) 0.02751(8) 0.02078(7) 0.00239(4) 0.00218(5) -0.00461(4)

loop_
_atom_type_symbol
_atom_type_description
_atom_type_scat_dispersion_real
_atom_type_scat_dispersion_imag
_atom_type_scat_source
C C 0.0033 0.0016 'International Tables Vol C Tables 4.2.6.8 and 6.1.1.4'
H H 0.0000 0.0000 'International Tables Vol C Tables 4.2.6.8 and 6.1.1.4'
N N 0.0061 0.0033 'International Tables Vol C Tables 4.2.6.8 and 6.1.1.4'
O O 0.0106 0.0060 'International Tables Vol C Tables 4.2.6.8 and 6.1.1.4'
P P 0.1023 0.0942 'International Tables Vol C Tables 4.2.6.8 and 6.1.1.4'
Cl Cl 0.1484 0.1585 'International Tables Vol C Tables 4.2.6.8 and 6.1.1.4'
Au Au -2.0133 8.8022 'International Tables Vol C Tables 4.2.6.8 and 6.1.1.4'

loop_
_geom_angle_atom_site_label_1
_geom_angle_atom_site_label_2
_geom_angle_atom_site_label_3
_geom_angle
N2 C1 N1 106.8(3)
N2 C1 Au01 124.6(2)
N1 C1 Au01 127.9(2)
C3 C2 N1 107.8(3)
C3 C2 H2 126.1
N1 C2 H2 126.1
C2 C3 N2 106.8(3)
C2 C3 H3 126.6
N2 C3 H3 126.6
C5 C4 C9 122.8(3)
C5 C4 N2 119.1(3)
C9 C4 N2 117.7(3)
C4 C5 C6 116.4(4)
C4 C5 C13 123.4(3)
C6 C5 C13 120.1(4)
C7 C6 C5 121.1(4)
C7 C6 H6 119.5
C5 C6 H6 119.5
C6 C7 C8 121.1(4)
C6 C7 H7 119.4
C8 C7 H7 119.4
C7 C8 C9 121.3(4)
C7 C8 H8 119.3
C9 C8 H8 119.3
C8 C9 C4 117.3(4)
C8 C9 C10 120.1(4)
C4 C9 C10 122.6(3)
C9 C10 C11 112.7(4)
C9 C10 C12 110.4(4)
C11 C10 C12 110.1(4)
C9 C10 H10 107.8
C11 C10 H10 107.8
C12 C10 H10 107.8
C10 C11 H11A 109.5
C10 C11 H11B 109.5
H11A C11 H11B 109.5
C10 C11 H11C 109.5
H11A C11 H11C 109.5
H11B C11 H11C 109.5
C10 C12 H12A 109.5
C10 C12 H12B 109.5
H12A C12 H12B 109.5
C10 C12 H12C 109.5
H12A C12 H12C 109.5
H12B C12 H12C 109.5
C5 C13 C14 109.7(3)
C5 C13 C15 112.2(4)
C14 C13 C15 110.8(3)
C5 C13 H13 108.0
C14 C13 H13 108.0
C15 C13 H13 108.0
C13 C14 H14A 109.5
C13 C14 H14B 109.5
H14A C14 H14B 109.5
C13 C14 H14C 109.5
H14A C14 H14C 109.5
H14B C14 H14C 109.5
C13 C15 H15A 109.5
C13 C15 H15B 109.5
H15A C15 H15B 109.5
C13 C15 H15C 109.5
H15A C15 H15C 109.5
H15B C15 H15C 109.5
C18 C16 C17 109.3(4)
C18 C16 C19 108.7(4)
C17 C16 C19 108.4(4)
C18 C16 P 116.4(3)
C17 C16 P 105.3(3)
C19 C16 P 108.4(3)
C16 C17 H17A 109.5
C16 C17 H17B 109.5
H17A C17 H17B 109.5
C16 C17 H17C 109.5
H17A C17 H17C 109.5
H17B C17 H17C 109.5
C16 C18 H18A 109.5
C16 C18 H18B 109.5
H18A C18 H18B 109.5
C16 C18 H18C 109.5
H18A C18 H18C 109.5
H18B C18 H18C 109.5
C16 C19 H19A 109.5
C16 C19 H19B 109.5
H19A C19 H19B 109.5
C16 C19 H19C 109.5
H19A C19 H19C 109.5
H19B C19 H19C 109.5
C23 C20 C21 109.5(3)
C23 C20 C22 107.9(4)
C21 C20 C22 110.8(4)
C23 C20 P 107.0(2)
C21 C20 P 115.8(3)
C22 C20 P 105.5(3)
C20 C21 H21A 109.5
C20 C21 H21B 109.5
H21A C21 H21B 109.5
C20 C21 H21C 109.5
H21A C21 H21C 109.5
H21B C21 H21C 109.5
C20 C22 H22A 109.5
C20 C22 H22B 109.5
H22A C22 H22B 109.5
C20 C22 H22C 109.5
H22A C22 H22C 109.5
H22B C22 H22C 109.5
C20 C23 H23A 109.5
C20 C23 H23B 109.5
H23A C23 H23B 109.5
C20 C23 H23C 109.5
H23A C23 H23C 109.5
H23B C23 H23C 109.5
C1 N1 C2 108.3(3)
C1 N1 P 125.5(2)
C2 N1 P 126.1(2)
C1 N2 C3 110.2(3)
C1 N2 C4 128.0(3)
C3 N2 C4 121.7(3)
O P N1 107.70(13)
O P C16 112.39(18)
N1 P C16 103.49(16)
O P C20 111.08(15)
N1 P C20 105.20(15)
C16 P C20 116.08(18)
C1 Au01 Cl2 93.25(9)
C1 Au01 Cl1 86.59(9)
Cl2 Au01 Cl1 179.02(4)
C1 Au01 Cl3 175.86(9)
Cl2 Au01 Cl3 90.30(4)
Cl1 Au01 Cl3 89.89(4)

loop_
_geom_bond_atom_site_label_1
_geom_bond_atom_site_label_2
_geom_bond_distance
C1 N2 1.337(4)
C1 N1 1.355(4)
C1 Au01 2.012(3)
C2 C3 1.334(5)
C2 N1 1.397(4)
C2 H2 0.9500
C3 N2 1.383(4)
C3 H3 0.9500
C4 C5 1.400(5)
C4 C9 1.402(5)
C4 N2 1.452(4)
C5 C6 1.414(6)
C5 C13 1.509(5)
C6 C7 1.361(7)
C6 H6 0.9500
C7 C8 1.363(7)
C7 H7 0.9500
C8 C9 1.389(5)
C8 H8 0.9500
C9 C10 1.518(6)
C10 C11 1.522(6)
C10 C12 1.539(6)
C10 H10 1.0000
C11 H11A 0.9800
C11 H11B 0.9800
C11 H11C 0.9800
C12 H12A 0.9800
C12 H12B 0.9800
C12 H12C 0.9800
C13 C14 1.524(6)
C13 C15 1.531(5)
C13 H13 1.0000
C14 H14A 0.9800
C14 H14B 0.9800
C14 H14C 0.9800
C15 H15A 0.9800
C15 H15B 0.9800
C15 H15C 0.9800
C16 C18 1.529(6)
C16 C17 1.535(6)
C16 C19 1.539(6)
C16 P 1.839(4)
C17 H17A 0.9800
C17 H17B 0.9800
C17 H17C 0.9800
C18 H18A 0.9800
C18 H18B 0.9800
C18 H18C 0.9800
C19 H19A 0.9800
C19 H19B 0.9800
C19 H19C 0.9800
C20 C23 1.528(6)
C20 C21 1.529(5)
C20 C22 1.532(6)
C20 P 1.851(3)
C21 H21A 0.9800
C21 H21B 0.9800
C21 H21C 0.9800
C22 H22A 0.9800
C22 H22B 0.9800
C22 H22C 0.9800
C23 H23A 0.9800
C23 H23B 0.9800
C23 H23C 0.9800
N1 P 1.757(3)
O P 1.471(3)
Cl1 Au01 2.2825(10)
Cl2 Au01 2.2807(10)
Cl3 Au01 2.3106(9)
